data_7056303
loop_
_publ_author_name
'Shopov, Dimitar Yavorov'
'Sharninghausen, Liam'
'Sinha, Shashi Bhushan'
'Borowski, Julia'
'Mercado, Brandon'
'Brudvig, Gary'
'Crabtree, Robert H.'

_publ_section_title
;
 Synthesis of Pyridine-Alkoxide Ligands for Formation of Polynuclear
 Complexes
;
_journal_name_full 'New J. Chem.'
_journal_paper_doi 10.1039/C7NJ01845B
_journal_year 2017
_chemical_formula_moiety 'C30 H36 Mn2 N4 O6, 2(N O3), 4(H2 O)'
_chemical_formula_sum 'C30 H44 Mn2 N6 O16'
_chemical_formula_weight 854.59
_space_group_crystal_system monoclinic
_space_group_IT_number 15
_space_group_name_Hall '-I 2ya'
_space_group_name_H-M_alt 'I 1 2/a 1'
_symmetry_space_group_name_Hall '-I 2ya'
_symmetry_space_group_name_H-M 'I 1 2/a 1'
_atom_sites_solution_hydrogens mixed
_atom_sites_solution_primary SHELXT
_atom_sites_solution_secondary difmap
_audit_creation_method SHELXL-2014/7
_audit_update_record
;
2017-03-18 deposited with the CCDC.
2017-06-12 downloaded from the CCDC.
;
_cell_angle_alpha 90
_cell_angle_beta 93.816(10)
_cell_angle_gamma 90
_cell_formula_units_Z 4
_cell_length_a 19.6402(13)
_cell_length_b 8.4523(5)
_cell_length_c 21.958(3)
_cell_measurement_reflns_used 13812
_cell_measurement_temperature 93(2)
_cell_measurement_theta_max 25.0
_cell_measurement_theta_min 3.2
_cell_volume 3637.1(6)
_computing_cell_refinement 'CrystalClear-SM Expert 2.0 r15 (Rigaku, 2011)'
_computing_data_collection 'CrystalClear-SM Expert 2.0 r15 (Rigaku, 2011)'
_computing_data_reduction 'CrystalClear-SM Expert 2.0 r15 (Rigaku, 2011)'
_computing_molecular_graphics
; 
Dolomanov, O.V.; Bourhis, L.J.; Gildea, R.J.; Howard, J.A.K.; Puschmann, H., 
OLEX2: A complete structure solution, refinement and analysis program
(2009). J. Appl. Cryst., 42, 339-341.
;
_computing_publication_material 'CIFTAB-2013/2 (Sheldrick, 2014)'
_computing_structure_refinement 'SHELXL-2014/7 (Sheldrick, 2014)'
_computing_structure_solution 'SHELXT-2014/5 (Sheldrick, 2014)'
_diffrn_ambient_temperature 93(2)
_diffrn_detector_area_resol_mean 10
_diffrn_measured_fraction_theta_full 0.998
_diffrn_measured_fraction_theta_max 0.998
_diffrn_measurement_device_type 'Rigaku R-AXIS RAPID imaging plate'
_diffrn_measurement_method \w
_diffrn_radiation_type MoK\a
_diffrn_radiation_wavelength 0.71075
_diffrn_reflns_av_R_equivalents 0.1417
_diffrn_reflns_av_unetI/netI 0.0718
_diffrn_reflns_Laue_measured_fraction_full 0.998
_diffrn_reflns_Laue_measured_fraction_max 0.998
_diffrn_reflns_limit_h_max 23
_diffrn_reflns_limit_h_min -23
_diffrn_reflns_limit_k_max 10
_diffrn_reflns_limit_k_min -10
_diffrn_reflns_limit_l_max 26
_diffrn_reflns_limit_l_min -26
_diffrn_reflns_number 24035
_diffrn_reflns_point_group_measured_fraction_full 0.998
_diffrn_reflns_point_group_measured_fraction_max 0.998
_diffrn_reflns_theta_full 25.017
_diffrn_reflns_theta_max 25.017
_diffrn_reflns_theta_min 3.177
_diffrn_source 'Sealed Tube'
_exptl_absorpt_coefficient_mu 0.775
_exptl_absorpt_correction_T_max 1.000
_exptl_absorpt_correction_T_min 0.794
_exptl_absorpt_correction_type multi-scan
_exptl_absorpt_process_details 'REQAB (Rigaku, 1998)'
_exptl_crystal_colour Red
_exptl_crystal_density_diffrn 1.561
_exptl_crystal_density_method 'not measured'
_exptl_crystal_description Block
_exptl_crystal_F_000 1776
_exptl_crystal_size_max 0.200
_exptl_crystal_size_mid 0.100
_exptl_crystal_size_min 0.100
_refine_diff_density_max 0.334
_refine_diff_density_min -0.400
_refine_diff_density_rms 0.080
_refine_ls_extinction_method none
_refine_ls_goodness_of_fit_ref 1.069
_refine_ls_hydrogen_treatment mixed
_refine_ls_matrix_type full
_refine_ls_number_parameters 264
_refine_ls_number_reflns 3198
_refine_ls_number_restraints 0
_refine_ls_restrained_S_all 1.069
_refine_ls_R_factor_all 0.0890
_refine_ls_R_factor_gt 0.0625
_refine_ls_shift/su_max 0.001
_refine_ls_shift/su_mean 0.000
_refine_ls_structure_factor_coef Fsqd
_refine_ls_weighting_details 'w=1/[\s^2^(Fo^2^)+16.4355P] where P=(Fo^2^+2Fc^2^)/3'
_refine_ls_weighting_scheme calc
_refine_ls_wR_factor_gt 0.0844
_refine_ls_wR_factor_ref 0.0916
_reflns_Friedel_coverage 0.000
_reflns_number_gt 2441
_reflns_number_total 3198
_reflns_threshold_expression 'I > 2\s(I)'
_cod_data_source_file c7nj01845b2.cif
_cod_data_source_block spider-15058
_cod_original_cell_volume 3637.0(6)
_cod_database_code 7056303
_shelx_shelxl_version_number 2014/7
_shelx_space_group_comment
; 
The symmetry employed for this shelxl refinement is uniquely defined 
by the following loop, which should always be used as a source of 
symmetry information in preference to the above space-group names. 
They are only intended as comments. 
;
_shelx_estimated_absorpt_t_min 0.860
_shelx_estimated_absorpt_t_max 0.926

loop_
_space_group_symop_operation_xyz
'x, y, z'
'-x+1/2, y, -z'
'x+1/2, y+1/2, z+1/2'
'-x+1, y+1/2, -z+1/2'
'-x, -y, -z'
'x-1/2, -y, z'
'-x+1/2, -y+1/2, -z+1/2'
'x, -y+1/2, z+1/2'

loop_
_atom_site_label
_atom_site_type_symbol
_atom_site_fract_x
_atom_site_fract_y
_atom_site_fract_z
_atom_site_U_iso_or_equiv
_atom_site_adp_type
_atom_site_occupancy
_atom_site_site_symmetry_order
_atom_site_calc_flag
_atom_site_refinement_flags_posn
_atom_site_refinement_flags_adp
_atom_site_refinement_flags_occupancy
Mn1 Mn 0.2500 0.60649(10) 0.5000 0.0127(2) Uani 1 2 d S T P
Mn2 Mn 0.2500 0.98161(10) 0.5000 0.0146(2) Uani 1 2 d S T P
O1 O 0.18292(12) 0.4543(3) 0.49885(11) 0.0140(6) Uani 1 1 d . . .
O2 O 0.18459(12) 0.7721(3) 0.48818(11) 0.0145(6) Uani 1 1 d . . .
O3 O 0.30695(15) 1.1597(3) 0.54849(13) 0.0206(7) Uani 1 1 d . . .
H3A H 0.330(2) 1.154(5) 0.5803(19) 0.031 Uiso 1 1 d . U .
H3B H 0.313(2) 1.251(5) 0.5323(19) 0.031 Uiso 1 1 d . U .
N1 N 0.23834(15) 0.5923(4) 0.58879(14) 0.0149(7) Uani 1 1 d . . .
N2 N 0.18542(15) 0.9581(4) 0.58410(14) 0.0167(8) Uani 1 1 d . . .
C1 C 0.2841(2) 0.6364(5) 0.63423(17) 0.0196(9) Uani 1 1 d . . .
H1 H 0.3258 0.6840 0.6245 0.024 Uiso 1 1 calc R U .
C2 C 0.27128(19) 0.6133(5) 0.69460(17) 0.0214(9) Uani 1 1 d . . .
H2 H 0.3042 0.6420 0.7264 0.026 Uiso 1 1 calc R U .
C3 C 0.2095(2) 0.5474(5) 0.70787(18) 0.0238(10) Uani 1 1 d . . .
H3 H 0.1994 0.5326 0.7492 0.029 Uiso 1 1 calc R U .
C4 C 0.16225(19) 0.5027(5) 0.66135(17) 0.0192(9) Uani 1 1 d . . .
H4 H 0.1198 0.4573 0.6704 0.023 Uiso 1 1 calc R U .
C5 C 0.17803(18) 0.5256(4) 0.60189(17) 0.0143(9) Uani 1 1 d . . .
C6 C 0.09314(19) 0.3341(4) 0.55084(18) 0.0187(9) Uani 1 1 d . . .
H6A H 0.0693 0.3070 0.5116 0.028 Uiso 1 1 calc R U .
H6B H 0.0597 0.3520 0.5813 0.028 Uiso 1 1 calc R U .
H6C H 0.1235 0.2470 0.5642 0.028 Uiso 1 1 calc R U .
C7 C 0.13482(17) 0.4831(5) 0.54370(17) 0.0162(9) Uani 1 1 d . . .
C8 C 0.1933(2) 1.0445(5) 0.63563(17) 0.0199(9) Uani 1 1 d . . .
H8 H 0.2347 1.1013 0.6435 0.024 Uiso 1 1 calc R U .
C9 C 0.1444(2) 1.0547(5) 0.67748(18) 0.0202(10) Uani 1 1 d . . .
H9 H 0.1520 1.1167 0.7134 0.024 Uiso 1 1 calc R U .
C10 C 0.0837(2) 0.9725(5) 0.66626(18) 0.0220(9) Uani 1 1 d . . .
H10 H 0.0489 0.9778 0.6942 0.026 Uiso 1 1 calc R U .
C11 C 0.0749(2) 0.8833(5) 0.61401(18) 0.0218(9) Uani 1 1 d . . .
H11 H 0.0335 0.8270 0.6054 0.026 Uiso 1 1 calc R U .
C12 C 0.12673(19) 0.8752(5) 0.57358(17) 0.0166(9) Uani 1 1 d . . .
C13 C 0.07215(18) 0.8771(5) 0.46868(17) 0.0173(9) Uani 1 1 d . . .
H13A H 0.0904 0.9843 0.4646 0.026 Uiso 1 1 calc R U .
H13B H 0.0265 0.8829 0.4840 0.026 Uiso 1 1 calc R U .
H13C H 0.0695 0.8248 0.4288 0.026 Uiso 1 1 calc R U .
C14 C 0.11941(18) 0.7822(5) 0.51367(16) 0.0152(8) Uani 1 1 d . . .
C15 C 0.08730(18) 0.6177(4) 0.52109(17) 0.0159(9) Uani 1 1 d . . .
H15A H 0.0508 0.6279 0.5499 0.019 Uiso 1 1 calc R U .
H15B H 0.0652 0.5861 0.4811 0.019 Uiso 1 1 calc R U .
O4 O 0.36689(17) 1.1069(5) 0.65991(14) 0.0314(8) Uani 1 1 d . . .
H4A H 0.386(3) 1.032(7) 0.671(3) 0.07(2) Uiso 1 1 d . . .
H4B H 0.399(3) 1.181(8) 0.671(3) 0.09(2) Uiso 1 1 d . . .
O5 O 0.42300(15) 0.8302(4) 0.70848(15) 0.0370(8) Uani 1 1 d G . .
H5A H 0.4512 0.8574 0.7377 0.056 Uiso 1 1 d G U .
H5B H 0.4391 0.7526 0.6895 0.056 Uiso 1 1 d G U .
O6 O 0.49916(18) 0.5645(4) 0.68003(19) 0.0626(12) Uani 1 1 d . . .
O7 O 0.46588(18) 0.3291(4) 0.70010(15) 0.0504(10) Uani 1 1 d . . .
O8 O 0.43229(19) 0.4323(5) 0.61583(18) 0.0772(15) Uani 1 1 d . . .
N3 N 0.46544(19) 0.4440(5) 0.66450(19) 0.0335(10) Uani 1 1 d . . .

loop_
_atom_site_aniso_label
_atom_site_aniso_U_11
_atom_site_aniso_U_22
_atom_site_aniso_U_33
_atom_site_aniso_U_23
_atom_site_aniso_U_13
_atom_site_aniso_U_12
Mn1 0.0128(5) 0.0110(5) 0.0142(5) 0.000 0.0013(3) 0.000
Mn2 0.0159(5) 0.0105(5) 0.0175(5) 0.000 0.0013(4) 0.000
O1 0.0126(14) 0.0102(14) 0.0192(15) -0.0021(12) 0.0023(11) -0.0010(11)
O2 0.0116(13) 0.0141(14) 0.0180(14) 0.0006(12) 0.0032(11) 0.0014(11)
O3 0.0286(18) 0.0136(16) 0.0187(17) 0.0028(13) -0.0051(13) -0.0047(13)
N1 0.0143(18) 0.0116(17) 0.0188(18) 0.0047(14) 0.0007(14) 0.0010(14)
N2 0.0191(19) 0.0143(18) 0.0165(18) 0.0008(15) 0.0008(14) 0.0018(15)
C1 0.021(2) 0.016(2) 0.022(2) 0.0020(18) -0.0022(18) 0.0027(18)
C2 0.024(2) 0.022(2) 0.017(2) -0.0013(19) -0.0031(18) 0.000(2)
C3 0.030(2) 0.024(2) 0.017(2) 0.0042(19) 0.0027(19) 0.0015(19)
C4 0.017(2) 0.021(2) 0.020(2) 0.0034(19) 0.0047(17) 0.0005(18)
C5 0.016(2) 0.007(2) 0.020(2) -0.0009(17) 0.0026(16) 0.0027(17)
C6 0.019(2) 0.012(2) 0.026(2) 0.0018(18) 0.0018(17) -0.0019(16)
C7 0.008(2) 0.020(2) 0.021(2) -0.0022(19) 0.0056(16) -0.0002(17)
C8 0.025(2) 0.014(2) 0.020(2) 0.0006(18) -0.0013(18) 0.0016(18)
C9 0.031(3) 0.015(2) 0.015(2) -0.0009(17) 0.0012(18) 0.0051(18)
C10 0.027(2) 0.018(2) 0.022(2) 0.0021(19) 0.0068(18) 0.0036(19)
C11 0.019(2) 0.021(2) 0.025(2) 0.001(2) 0.0034(18) 0.0024(19)
C12 0.017(2) 0.012(2) 0.020(2) 0.0040(18) -0.0037(17) 0.0058(18)
C13 0.016(2) 0.016(2) 0.020(2) 0.0004(18) 0.0023(16) -0.0005(18)
C14 0.015(2) 0.012(2) 0.018(2) -0.0001(18) 0.0034(16) -0.0010(17)
C15 0.016(2) 0.013(2) 0.018(2) 0.0002(18) 0.0008(16) -0.0004(18)
O4 0.0295(19) 0.039(2) 0.0245(18) 0.0033(17) -0.0059(14) 0.0022(19)
O5 0.0350(19) 0.038(2) 0.037(2) 0.0005(16) -0.0044(15) 0.0007(16)
O6 0.044(2) 0.041(2) 0.106(3) -0.005(2) 0.034(2) -0.0069(19)
O7 0.075(3) 0.039(2) 0.035(2) 0.0005(18) -0.0162(18) -0.0088(19)
O8 0.058(3) 0.117(4) 0.053(3) 0.051(3) -0.021(2) -0.019(3)
N3 0.029(2) 0.037(3) 0.036(3) 0.006(2) 0.0121(19) 0.0057(19)

loop_
_atom_type_symbol
_atom_type_description
_atom_type_scat_dispersion_real
_atom_type_scat_dispersion_imag
_atom_type_scat_source
C C 0.0033 0.0016 'International Tables Vol C Tables 4.2.6.8 and 6.1.1.4'
H H 0.0000 0.0000 'International Tables Vol C Tables 4.2.6.8 and 6.1.1.4'
Mn Mn 0.3368 0.7283 'International Tables Vol C Tables 4.2.6.8 and 6.1.1.4'
N N 0.0061 0.0033 'International Tables Vol C Tables 4.2.6.8 and 6.1.1.4'
O O 0.0106 0.0060 'International Tables Vol C Tables 4.2.6.8 and 6.1.1.4'

loop_
_geom_angle_atom_site_label_1
_geom_angle_atom_site_label_2
_geom_angle_atom_site_label_3
_geom_angle
_geom_angle_site_symmetry_1
_geom_angle_site_symmetry_3
O1 Mn1 O1 91.29(15) 2_556 .
O1 Mn1 O2 92.07(10) 2_556 2_556
O1 Mn1 O2 172.17(11) . 2_556
O1 Mn1 O2 172.17(11) 2_556 .
O1 Mn1 O2 92.07(10) . .
O2 Mn1 O2 85.49(15) 2_556 .
O1 Mn1 N1 94.23(12) 2_556 .
O1 Mn1 N1 80.90(12) . .
O2 Mn1 N1 91.79(12) 2_556 .
O2 Mn1 N1 93.29(11) . .
O1 Mn1 N1 80.90(12) 2_556 2_556
O1 Mn1 N1 94.23(12) . 2_556
O2 Mn1 N1 93.29(11) 2_556 2_556
O2 Mn1 N1 91.79(12) . 2_556
N1 Mn1 N1 173.08(19) . 2_556
O1 Mn1 Mn2 134.36(8) 2_556 .
O1 Mn1 Mn2 134.35(8) . .
O2 Mn1 Mn2 42.75(8) 2_556 .
O2 Mn1 Mn2 42.75(8) . .
N1 Mn1 Mn2 93.46(9) . .
N1 Mn1 Mn2 93.46(9) 2_556 .
O3 Mn2 O3 89.50(16) . 2_556
O3 Mn2 O2 103.22(10) . 2_556
O3 Mn2 O2 156.69(10) 2_556 2_556
O3 Mn2 O2 156.69(10) . .
O3 Mn2 O2 103.22(10) 2_556 .
O2 Mn2 O2 72.29(13) 2_556 .
O3 Mn2 N2 87.65(11) . .
O3 Mn2 N2 99.36(11) 2_556 .
O2 Mn2 N2 100.60(10) 2_556 .
O2 Mn2 N2 71.20(10) . .
O3 Mn2 N2 99.36(11) . 2_556
O3 Mn2 N2 87.66(11) 2_556 2_556
O2 Mn2 N2 71.20(10) 2_556 2_556
O2 Mn2 N2 100.60(10) . 2_556
N2 Mn2 N2 170.17(16) . 2_556
O3 Mn2 Mn1 135.25(8) . .
O3 Mn2 Mn1 135.25(8) 2_556 .
O2 Mn2 Mn1 36.14(6) 2_556 .
O2 Mn2 Mn1 36.14(6) . .
N2 Mn2 Mn1 85.09(8) . .
N2 Mn2 Mn1 85.09(8) 2_556 .
C7 O1 Mn1 112.1(2) . .
C14 O2 Mn1 127.0(2) . .
C14 O2 Mn2 115.9(2) . .
Mn1 O2 Mn2 101.11(10) . .
Mn2 O3 H3A 130(3) . .
Mn2 O3 H3B 121(3) . .
H3A O3 H3B 109(4) . .
C1 N1 C5 120.3(3) . .
C1 N1 Mn1 126.6(3) . .
C5 N1 Mn1 113.1(2) . .
C8 N2 C12 118.2(3) . .
C8 N2 Mn2 125.8(3) . .
C12 N2 Mn2 114.4(2) . .
N1 C1 C2 121.1(4) . .
N1 C1 H1 119.4 . .
C2 C1 H1 119.4 . .
C1 C2 C3 118.5(4) . .
C1 C2 H2 120.7 . .
C3 C2 H2 120.7 . .
C2 C3 C4 120.5(4) . .
C2 C3 H3 119.7 . .
C4 C3 H3 119.7 . .
C5 C4 C3 118.6(4) . .
C5 C4 H4 120.7 . .
C3 C4 H4 120.7 . .
N1 C5 C4 120.9(3) . .
N1 C5 C7 111.3(3) . .
C4 C5 C7 127.8(3) . .
C7 C6 H6A 109.5 . .
C7 C6 H6B 109.5 . .
H6A C6 H6B 109.5 . .
C7 C6 H6C 109.5 . .
H6A C6 H6C 109.5 . .
H6B C6 H6C 109.5 . .
O1 C7 C6 108.4(3) . .
O1 C7 C5 105.1(3) . .
C6 C7 C5 112.5(3) . .
O1 C7 C15 108.6(3) . .
C6 C7 C15 109.2(3) . .
C5 C7 C15 112.8(3) . .
N2 C8 C9 123.3(4) . .
N2 C8 H8 118.3 . .
C9 C8 H8 118.3 . .
C8 C9 C10 118.7(4) . .
C8 C9 H9 120.7 . .
C10 C9 H9 120.7 . .
C11 C10 C9 118.8(4) . .
C11 C10 H10 120.6 . .
C9 C10 H10 120.6 . .
C10 C11 C12 120.0(4) . .
C10 C11 H11 120.0 . .
C12 C11 H11 120.0 . .
N2 C12 C11 120.9(4) . .
N2 C12 C14 116.2(3) . .
C11 C12 C14 122.7(3) . .
C14 C13 H13A 109.5 . .
C14 C13 H13B 109.5 . .
H13A C13 H13B 109.5 . .
C14 C13 H13C 109.5 . .
H13A C13 H13C 109.5 . .
H13B C13 H13C 109.5 . .
O2 C14 C12 109.3(3) . .
O2 C14 C13 107.3(3) . .
C12 C14 C13 107.6(3) . .
O2 C14 C15 111.7(3) . .
C12 C14 C15 112.8(3) . .
C13 C14 C15 107.8(3) . .
C7 C15 C14 117.4(3) . .
C7 C15 H15A 108.0 . .
C14 C15 H15A 108.0 . .
C7 C15 H15B 108.0 . .
C14 C15 H15B 108.0 . .
H15A C15 H15B 107.2 . .
H4A O4 H4B 100(5) . .
H5A O5 H5B 109.5 . .
O8 N3 O7 117.9(4) . .
O8 N3 O6 123.2(5) . .
O7 N3 O6 118.8(4) . .

loop_
_geom_bond_atom_site_label_1
_geom_bond_atom_site_label_2
_geom_bond_distance
_geom_bond_site_symmetry_2
Mn1 O1 1.840(2) 2_556
Mn1 O1 1.840(2) .
Mn1 O2 1.906(3) 2_556
Mn1 O2 1.906(2) .
Mn1 N1 1.982(3) .
Mn1 N1 1.982(3) 2_556
Mn1 Mn2 3.1706(12) .
Mn2 O3 2.119(3) .
Mn2 O3 2.119(3) 2_556
Mn2 O2 2.193(3) 2_556
Mn2 O2 2.193(3) .
Mn2 N2 2.317(3) .
Mn2 N2 2.317(3) 2_556
O1 C7 1.430(4) .
O2 C14 1.433(4) .
O3 H3A 0.81(4) .
O3 H3B 0.86(4) .
N1 C1 1.350(5) .
N1 C5 1.360(4) .
N2 C8 1.347(5) .
N2 C12 1.356(5) .
C1 C2 1.379(5) .
C1 H1 0.9500 .
C2 C3 1.384(5) .
C2 H2 0.9500 .
C3 C4 1.386(5) .
C3 H3 0.9500 .
C4 C5 1.375(5) .
C4 H4 0.9500 .
C5 C7 1.529(5) .
C6 C7 1.515(5) .
C6 H6A 0.9800 .
C6 H6B 0.9800 .
C6 H6C 0.9800 .
C7 C15 1.533(5) .
C8 C9 1.375(5) .
C8 H8 0.9500 .
C9 C10 1.387(5) .
C9 H9 0.9500 .
C10 C11 1.374(5) .
C10 H10 0.9500 .
C11 C12 1.396(5) .
C11 H11 0.9500 .
C12 C14 1.531(5) .
C13 C14 1.536(5) .
C13 H13A 0.9800 .
C13 H13B 0.9800 .
C13 H13C 0.9800 .
C14 C15 1.540(5) .
C15 H15A 0.9900 .
C15 H15B 0.9900 .
O4 H4A 0.76(6) .
O4 H4B 0.92(7) .
O5 H5A 0.8500 .
O5 H5B 0.8504 .
O6 N3 1.250(5) .
O7 N3 1.246(5) .
O8 N3 1.218(5) .

loop_
_geom_hbond_atom_site_label_D
_geom_hbond_atom_site_label_H
_geom_hbond_atom_site_label_A
_geom_hbond_distance_DH
_geom_hbond_distance_HA
_geom_hbond_distance_DA
_geom_hbond_angle_DHA
_geom_hbond_site_symmetry_A
O3 H3A O4 0.81(4) 1.89(4) 2.681(4) 166(4) .
O3 H3B O1 0.86(4) 1.86(5) 2.711(4) 173(4) 2_566
O4 H4A O5 0.76(6) 2.01(6) 2.769(5) 171(6) .
O4 H4B O7 0.92(7) 1.89(7) 2.803(5) 175(6) 1_565
O4 H4B O8 0.92(7) 2.54(6) 3.212(6) 130(5) 1_565
O4 H4B N3 0.92(7) 2.58(7) 3.442(6) 157(5) 1_565
O5 H5A O6 0.85 2.65 3.428(5) 152.0 4_556
O5 H5A O7 0.85 2.07 2.865(4) 155.6 4_556
O5 H5B O6 0.85 2.00 2.792(5) 155.1 .

loop_
_geom_torsion_atom_site_label_1
_geom_torsion_atom_site_label_2
_geom_torsion_atom_site_label_3
_geom_torsion_atom_site_label_4
_geom_torsion
_geom_torsion_site_symmetry_1
O1 Mn1 O1 C7 130.9(3) 2_556
O2 Mn1 O1 C7 -56.2(2) .
N1 Mn1 O1 C7 36.8(2) .
N1 Mn1 O1 C7 -148.2(2) 2_556
Mn2 Mn1 O1 C7 -49.1(3) .
C5 N1 C1 C2 0.8(5) .
Mn1 N1 C1 C2 -176.7(3) .
N1 C1 C2 C3 -1.6(6) .
C1 C2 C3 C4 1.3(6) .
C2 C3 C4 C5 -0.1(6) .
C1 N1 C5 C4 0.5(5) .
Mn1 N1 C5 C4 178.3(3) .
C1 N1 C5 C7 -179.2(3) .
Mn1 N1 C5 C7 -1.3(4) .
C3 C4 C5 N1 -0.8(6) .
C3 C4 C5 C7 178.8(4) .
Mn1 O1 C7 C6 -165.6(2) .
Mn1 O1 C7 C5 -45.2(3) .
Mn1 O1 C7 C15 75.8(3) .
N1 C5 C7 O1 28.0(4) .
C4 C5 C7 O1 -151.6(4) .
N1 C5 C7 C6 145.8(3) .
C4 C5 C7 C6 -33.9(5) .
N1 C5 C7 C15 -90.2(4) .
C4 C5 C7 C15 90.2(5) .
C12 N2 C8 C9 -1.0(6) .
Mn2 N2 C8 C9 163.4(3) .
N2 C8 C9 C10 -0.2(6) .
C8 C9 C10 C11 0.4(6) .
C9 C10 C11 C12 0.6(6) .
C8 N2 C12 C11 2.1(5) .
Mn2 N2 C12 C11 -164.1(3) .
C8 N2 C12 C14 178.5(3) .
Mn2 N2 C12 C14 12.4(4) .
C10 C11 C12 N2 -1.9(6) .
C10 C11 C12 C14 -178.1(4) .
Mn1 O2 C14 C12 92.8(3) .
Mn2 O2 C14 C12 -36.6(3) .
Mn1 O2 C14 C13 -150.8(2) .
Mn2 O2 C14 C13 79.8(3) .
Mn1 O2 C14 C15 -32.8(4) .
Mn2 O2 C14 C15 -162.2(2) .
N2 C12 C14 O2 14.3(4) .
C11 C12 C14 O2 -169.3(3) .
N2 C12 C14 C13 -101.9(4) .
C11 C12 C14 C13 74.4(4) .
N2 C12 C14 C15 139.3(3) .
C11 C12 C14 C15 -44.4(5) .
O1 C7 C15 C14 -64.7(4) .
C6 C7 C15 C14 177.3(3) .
C5 C7 C15 C14 51.4(4) .
O2 C14 C15 C7 40.4(4) .
C12 C14 C15 C7 -83.3(4) .
C13 C14 C15 C7 158.0(3) .
